data_7201271
loop_
_publ_author_name
'Reyes-Mart\'inez, Reyna'
'H\"opfl, Herbert'
'Godoy-Alc\'antar, Carolina'
'Medrano, Felipe'
'Tlahuext, Hugo'

_publ_section_title
;
 Comparative analysis of M--O, M--S and cation--\p(arene) interactions
 in the alkali metal (Na+, K+, Rb+, Cs+) bis-dithiocarbamate salts of
 N,N&#x2032;-dibenzyl-1,2-ethylenediamine
;
_journal_issue 11
_journal_name_full CrystEngComm
_journal_page_first 2417
_journal_paper_doi 10.1039/b907160a
_journal_volume 11
_journal_year 2009
_chemical_formula_moiety 'C18 H20 Cs2 N2 O S4'
_chemical_formula_sum 'C18 H20 Cs2 N2 O S4'
_chemical_formula_weight 674.42
_chemical_name_systematic
;
?
;
_space_group_IT_number 15
_symmetry_cell_setting monoclinic
_symmetry_space_group_name_Hall '-C 2yc'
_symmetry_space_group_name_H-M 'C 1 2/c 1'
_atom_sites_solution_hydrogens geom
_atom_sites_solution_primary direct
_atom_sites_solution_secondary difmap
_audit_creation_method SHELXL-97
_cell_angle_alpha 90.00
_cell_angle_beta 110.7110(10)
_cell_angle_gamma 90.00
_cell_formula_units_Z 4
_cell_length_a 22.4220(19)
_cell_length_b 6.5428(6)
_cell_length_c 17.4010(15)
_cell_measurement_reflns_used 9075
_cell_measurement_temperature 293(2)
_cell_measurement_theta_max 28.26
_cell_measurement_theta_min 2.50
_cell_volume 2387.8(4)
_computing_cell_refinement 'Bruker SAINT'
_computing_data_collection 'Bruker SMART'
_computing_data_reduction 'Bruker SAINT'
_computing_molecular_graphics 'Bruker SHELXTL'
_computing_publication_material 'Bruker SHELXTL'
_computing_structure_refinement 'SHELXL-97 (Sheldrick, 1997)'
_computing_structure_solution 'SHELXS-97 (Sheldrick, 1990)'
_diffrn_ambient_temperature 293(2)
_diffrn_measured_fraction_theta_full 1.000
_diffrn_measured_fraction_theta_max 1.000
_diffrn_measurement_device_type 'CCD area detector'
_diffrn_measurement_method 'phi and omega scans'
_diffrn_radiation_monochromator graphite
_diffrn_radiation_source 'fine-focus sealed tube'
_diffrn_radiation_type MoK\a
_diffrn_radiation_wavelength 0.71073
_diffrn_reflns_av_R_equivalents 0.0367
_diffrn_reflns_av_sigmaI/netI 0.0242
_diffrn_reflns_limit_h_max 26
_diffrn_reflns_limit_h_min -26
_diffrn_reflns_limit_k_max 7
_diffrn_reflns_limit_k_min -7
_diffrn_reflns_limit_l_max 20
_diffrn_reflns_limit_l_min -20
_diffrn_reflns_number 11021
_diffrn_reflns_theta_full 25.00
_diffrn_reflns_theta_max 25.00
_diffrn_reflns_theta_min 1.94
_exptl_absorpt_coefficient_mu 3.414
_exptl_absorpt_correction_T_max 0.6206
_exptl_absorpt_correction_T_min 0.3828
_exptl_absorpt_correction_type multi-scan
_exptl_absorpt_process_details SADABS
_exptl_crystal_colour colorless
_exptl_crystal_density_diffrn 1.876
_exptl_crystal_density_method 'not measured'
_exptl_crystal_description block
_exptl_crystal_F_000 1296
_exptl_crystal_size_max 0.33
_exptl_crystal_size_mid 0.25
_exptl_crystal_size_min 0.14
_refine_diff_density_max 0.549
_refine_diff_density_min -0.678
_refine_diff_density_rms 0.088
_refine_ls_extinction_method none
_refine_ls_goodness_of_fit_ref 1.174
_refine_ls_hydrogen_treatment mixed
_refine_ls_matrix_type full
_refine_ls_number_parameters 141
_refine_ls_number_reflns 2105
_refine_ls_number_restraints 10
_refine_ls_restrained_S_all 1.171
_refine_ls_R_factor_all 0.0304
_refine_ls_R_factor_gt 0.0291
_refine_ls_shift/su_max 0.030
_refine_ls_shift/su_mean 0.001
_refine_ls_structure_factor_coef Fsqd
_refine_ls_weighting_details 'calc w=1/[\s^2^(Fo^2^)+(0.0277P)^2^+5.4038P] where P=(Fo^2^+2Fc^2^)/3'
_refine_ls_weighting_scheme calc
_refine_ls_wR_factor_gt 0.0710
_refine_ls_wR_factor_ref 0.0718
_reflns_number_gt 2046
_reflns_number_total 2105
_reflns_threshold_expression >2sigma(I)
_cod_data_source_file b907160a.txt
_cod_data_source_block dtccs2m
_cod_depositor_comments
;
The following automatic conversions were performed:
'_symmetry_cell_setting' value 'Monoclinic' changed to 'monoclinic'
according to '/home/saulius/struct/CIF-dictionaries/cif_core.dic'
dictionary named 'cif_core.dic' version 2.4.1 from 2010-06-29.

Automatic conversion script
Id: cif_fix_enum 1527 2010-12-29 10:47:43Z saulius 
;
_cod_original_sg_symbol_H-M C2/c
_cod_database_code 7201271

loop_
_symmetry_equiv_pos_as_xyz
'x, y, z'
'-x, y, -z+1/2'
'x+1/2, y+1/2, z'
'-x+1/2, y+1/2, -z+1/2'
'-x, -y, -z'
'x, -y, z-1/2'
'-x+1/2, -y+1/2, -z'
'x+1/2, -y+1/2, z-1/2'

loop_
_atom_site_label
_atom_site_type_symbol
_atom_site_fract_x
_atom_site_fract_y
_atom_site_fract_z
_atom_site_U_iso_or_equiv
_atom_site_adp_type
_atom_site_occupancy
_atom_site_symmetry_multiplicity
_atom_site_calc_flag
_atom_site_refinement_flags
_atom_site_disorder_assembly
_atom_site_disorder_group
C1 C 0.11751(16) 0.7129(5) 0.4516(2) 0.0360(7) Uani 1 1 d . . .
C2 C 0.22858(17) 0.7198(6) 0.4573(2) 0.0433(8) Uani 1 1 d . . .
H2A H 0.2248 0.5721 0.4540 0.052 Uiso 1 1 calc R . .
H2B H 0.2476 0.7642 0.4180 0.052 Uiso 1 1 calc R . .
C3 C 0.1593(2) 1.0130(6) 0.3996(2) 0.0475(9) Uani 1 1 d . . .
H3A H 0.1937 1.0982 0.4344 0.057 Uiso 1 1 calc R . .
H3B H 0.1194 1.0735 0.3979 0.057 Uiso 1 1 calc R . .
C4 C 0.16153(16) 1.0113(6) 0.3137(2) 0.0412(8) Uani 1 1 d . . .
C5 C 0.1366(2) 0.8535(6) 0.2590(3) 0.0527(9) Uani 1 1 d . . .
H5 H 0.1173 0.7434 0.2747 0.063 Uiso 1 1 calc R . .
C6 C 0.1399(2) 0.8574(7) 0.1815(3) 0.0580(10) Uani 1 1 d . . .
H6 H 0.1233 0.7492 0.1456 0.070 Uiso 1 1 calc R . .
C7 C 0.16731(19) 1.0189(7) 0.1569(2) 0.0580(11) Uani 1 1 d . . .
H7 H 0.1689 1.0218 0.1042 0.070 Uiso 1 1 calc R . .
C8 C 0.1925(2) 1.1764(7) 0.2102(3) 0.0630(12) Uani 1 1 d . . .
H8 H 0.2117 1.2859 0.1940 0.076 Uiso 1 1 calc R . .
C9 C 0.1894(2) 1.1731(6) 0.2883(3) 0.0543(10) Uani 1 1 d . . .
H9 H 0.2064 1.2813 0.3240 0.065 Uiso 1 1 calc R . .
N1 N 0.16506(14) 0.8098(4) 0.43575(18) 0.0390(7) Uani 1 1 d . . .
Cs1 Cs 0.027354(12) 0.69113(4) 0.610069(16) 0.05427(12) Uani 1 1 d D . .
S1 S 0.13186(4) 0.48625(14) 0.50316(6) 0.0467(2) Uani 1 1 d . . .
S2 S 0.04247(5) 0.81862(14) 0.41933(7) 0.0484(2) Uani 1 1 d . . .
O1 O 0.0000 0.4440(9) 0.7500 0.0711(17) Uani 0.864(8) 2 d SPD . 1
H11 H -0.0317(19) 0.522(8) 0.737(3) 0.107 Uiso 0.432(4) 1 d PD . 1
H12 H -0.014(3) 0.324(4) 0.7408(16) 0.107 Uiso 0.432(4) 1 d PD . 1
O1B O 0.0000 0.914(4) 0.7500 0.048(8) Uani 0.136(8) 2 d SPD . 2
H11B H 0.031(3) 0.995(12) 0.759(5) 0.072 Uiso 0.068(4) 1 d PD . 2
H12B H -0.033(3) 0.985(14) 0.7337(15) 0.072 Uiso 0.068(4) 1 d PD . 2

loop_
_atom_site_aniso_label
_atom_site_aniso_U_11
_atom_site_aniso_U_22
_atom_site_aniso_U_33
_atom_site_aniso_U_23
_atom_site_aniso_U_13
_atom_site_aniso_U_12
C1 0.0383(18) 0.0378(18) 0.0375(17) -0.0057(14) 0.0203(14) 0.0003(14)
C2 0.0399(19) 0.052(2) 0.047(2) -0.0089(16) 0.0276(16) -0.0043(16)
C3 0.061(2) 0.0411(19) 0.053(2) -0.0029(16) 0.0351(19) -0.0071(17)
C4 0.0372(17) 0.047(2) 0.0458(19) 0.0020(15) 0.0221(15) -0.0016(15)
C5 0.059(2) 0.053(2) 0.055(2) -0.0050(18) 0.031(2) -0.0149(19)
C6 0.055(2) 0.073(3) 0.048(2) -0.011(2) 0.0210(19) -0.006(2)
C7 0.048(2) 0.086(3) 0.042(2) 0.012(2) 0.0197(18) 0.006(2)
C8 0.062(3) 0.074(3) 0.060(3) 0.018(2) 0.030(2) -0.007(2)
C9 0.053(2) 0.058(2) 0.055(2) 0.0031(18) 0.0234(19) -0.0143(19)
N1 0.0410(16) 0.0430(17) 0.0415(16) -0.0027(12) 0.0252(13) -0.0028(12)
Cs1 0.05145(18) 0.05224(18) 0.0651(2) 0.00095(11) 0.02807(13) -0.00150(10)
S1 0.0446(5) 0.0402(5) 0.0594(6) 0.0078(4) 0.0235(4) 0.0021(4)
S2 0.0403(5) 0.0483(5) 0.0606(6) 0.0055(4) 0.0227(4) 0.0069(4)
O1 0.078(4) 0.077(4) 0.062(3) 0.000 0.029(3) 0.000
O1B 0.042(14) 0.071(19) 0.033(13) 0.000 0.016(11) 0.000

loop_
_atom_type_symbol
_atom_type_description
_atom_type_scat_dispersion_real
_atom_type_scat_dispersion_imag
_atom_type_scat_source
C C 0.0033 0.0016 'International Tables Vol C Tables 4.2.6.8 and 6.1.1.4'
H H 0.0000 0.0000 'International Tables Vol C Tables 4.2.6.8 and 6.1.1.4'
N N 0.0061 0.0033 'International Tables Vol C Tables 4.2.6.8 and 6.1.1.4'
O O 0.0106 0.0060 'International Tables Vol C Tables 4.2.6.8 and 6.1.1.4'
S S 0.1246 0.1234 'International Tables Vol C Tables 4.2.6.8 and 6.1.1.4'
Cs Cs -0.3680 2.1192 'International Tables Vol C Tables 4.2.6.8 and 6.1.1.4'

loop_
_geom_angle_atom_site_label_1
_geom_angle_atom_site_label_2
_geom_angle_atom_site_label_3
_geom_angle
_geom_angle_site_symmetry_1
_geom_angle_site_symmetry_3
_geom_angle_publ_flag
N1 C1 S1 120.0(3) . . ?
N1 C1 S2 119.8(3) . . ?
S1 C1 S2 120.2(2) . . ?
N1 C1 Cs1 142.6(2) . . ?
S1 C1 Cs1 69.49(11) . . ?
S2 C1 Cs1 63.90(10) . . ?
N1 C1 Cs1 151.0(2) . 5_566 ?
S1 C1 Cs1 63.48(11) . 5_566 ?
S2 C1 Cs1 64.74(11) . 5_566 ?
Cs1 C1 Cs1 66.39(5) . 5_566 ?
C2 C2 N1 111.7(4) 7_566 . ?
N1 C3 C4 113.0(3) . . ?
C5 C4 C9 118.2(3) . . ?
C5 C4 C3 122.6(3) . . ?
C9 C4 C3 119.2(3) . . ?
C6 C5 C4 120.8(4) . . ?
C5 C6 C7 120.5(4) . . ?
C5 C6 Cs1 94.3(3) . 6_575 ?
C7 C6 Cs1 67.4(3) . 6_575 ?
C8 C7 C6 119.7(4) . . ?
C8 C7 Cs1 82.6(3) . 6_575 ?
C6 C7 Cs1 91.5(3) . 6_575 ?
C9 C8 C7 120.1(4) . . ?
C9 C8 Cs1 94.6(3) . 6_575 ?
C7 C8 Cs1 75.3(3) . 6_575 ?
C8 C9 C4 120.7(4) . . ?
C1 N1 C2 121.8(3) . . ?
C1 N1 C3 124.1(3) . . ?
C2 N1 C3 114.0(3) . . ?
O1B Cs1 O1 59.1(4) . . ?
O1B Cs1 S1 98.56(13) . 5_566 ?
O1 Cs1 S1 80.32(3) . 5_566 ?
O1B Cs1 S2 137.6(4) . . ?
O1 Cs1 S2 161.64(9) . . ?
S1 Cs1 S2 88.18(2) 5_566 . ?
O1B Cs1 C7 88.4(3) . 6_576 ?
O1 Cs1 C7 119.96(8) . 6_576 ?
S1 Cs1 C7 158.87(8) 5_566 6_576 ?
S2 Cs1 C7 73.56(7) . 6_576 ?
O1B Cs1 S2 58.8(4) . 5_576 ?
O1 Cs1 S2 112.35(8) . 5_576 ?
S1 Cs1 S2 84.87(2) 5_566 5_576 ?
S2 Cs1 S2 80.51(3) . 5_576 ?
C7 Cs1 S2 81.75(8) 6_576 5_576 ?
O1B Cs1 C8 87.80(13) . 6_576 ?
O1 Cs1 C8 101.37(8) . 6_576 ?
S1 Cs1 C8 173.30(7) 5_566 6_576 ?
S2 Cs1 C8 88.51(8) . 6_576 ?
C7 Cs1 C8 22.15(11) 6_576 6_576 ?
S2 Cs1 C8 100.33(8) 5_576 6_576 ?
O1B Cs1 S2 110.4(4) . 5_566 ?
O1 Cs1 S2 56.53(8) . 5_566 ?
S1 Cs1 S2 48.33(2) 5_566 5_566 ?
S2 Cs1 S2 105.19(2) . 5_566 ?
C7 Cs1 S2 146.37(8) 6_576 5_566 ?
S2 Cs1 S2 131.74(3) 5_576 5_566 ?
C8 Cs1 S2 127.33(8) 6_576 5_566 ?
O1B Cs1 S1 154.54(8) . . ?
O1 Cs1 S1 121.98(8) . . ?
S1 Cs1 S1 106.730(19) 5_566 . ?
S2 Cs1 S1 48.10(2) . . ?
C7 Cs1 S1 68.97(7) 6_576 . ?
S2 Cs1 S1 125.54(2) 5_576 . ?
C8 Cs1 S1 66.82(7) 6_576 . ?
S2 Cs1 S1 85.14(2) 5_566 . ?
O1B Cs1 C6 70.6(3) . 6_576 ?
O1 Cs1 C6 115.70(9) . 6_576 ?
S1 Cs1 C6 147.59(7) 5_566 6_576 ?
S2 Cs1 C6 81.44(7) . 6_576 ?
C7 Cs1 C6 21.06(10) 6_576 6_576 ?
S2 Cs1 C6 63.22(7) 5_576 6_576 ?
C8 Cs1 C6 37.14(10) 6_576 6_576 ?
S2 Cs1 C6 163.95(7) 5_566 6_576 ?
S1 Cs1 C6 88.90(7) . 6_576 ?
O1B Cs1 C1 145.8(4) . . ?
O1 Cs1 C1 147.36(9) . . ?
S1 Cs1 C1 106.38(5) 5_566 . ?
S2 Cs1 C1 25.76(5) . . ?
C7 Cs1 C1 60.46(8) 6_576 . ?
S2 Cs1 C1 100.15(5) 5_576 . ?
C8 Cs1 C1 68.70(9) 6_576 . ?
S2 Cs1 C1 103.60(5) 5_566 . ?
S1 Cs1 C1 25.41(5) . . ?
C6 Cs1 C1 75.87(8) 6_576 . ?
O1B Cs1 C1 98.9(3) . 5_566 ?
O1 Cs1 C1 60.75(7) . 5_566 ?
S1 Cs1 C1 25.01(5) 5_566 5_566 ?
S2 Cs1 C1 103.86(5) . 5_566 ?
C7 Cs1 C1 171.05(9) 6_576 5_566 ?
S2 Cs1 C1 106.47(5) 5_576 5_566 ?
C8 Cs1 C1 151.92(9) 6_576 5_566 ?
S2 Cs1 C1 25.27(5) 5_566 5_566 ?
S1 Cs1 C1 102.80(5) . 5_566 ?
C6 Cs1 C1 167.86(8) 6_576 5_566 ?
C1 Cs1 C1 113.61(5) . 5_566 ?
C1 S1 Cs1 91.51(12) . 5_566 ?
C1 S1 Cs1 85.10(11) . . ?
Cs1 S1 Cs1 73.270(19) 5_566 . ?
C1 S2 Cs1 90.34(12) . . ?
C1 S2 Cs1 138.28(12) . 5_576 ?
Cs1 S2 Cs1 99.49(3) . 5_576 ?
C1 S2 Cs1 89.99(12) . 5_566 ?
Cs1 S2 Cs1 74.81(2) . 5_566 ?
Cs1 S2 Cs1 131.74(3) 5_576 5_566 ?
Cs1 O1 Cs1 118.41(18) 2_556 . ?
Cs1 O1B Cs1 123.5(8) . 2_556 ?

loop_
_geom_bond_atom_site_label_1
_geom_bond_atom_site_label_2
_geom_bond_distance
_geom_bond_site_symmetry_2
_geom_bond_publ_flag
C1 N1 1.350(4) . ?
C1 S1 1.704(3) . ?
C1 S2 1.720(3) . ?
C2 C2 1.510(7) 7_566 ?
C2 N1 1.462(5) . ?
C3 N1 1.457(5) . ?
C3 C4 1.513(5) . ?
C4 C5 1.381(5) . ?
C4 C9 1.380(5) . ?
C5 C6 1.377(6) . ?
C6 C7 1.365(6) . ?
C6 Cs1 3.797(5) 6_575 ?
C7 C8 1.368(7) . ?
C7 Cs1 3.508(4) 6_575 ?
C8 C9 1.384(6) . ?
C8 Cs1 3.596(5) 6_575 ?
Cs1 O1B 3.080(12) . ?
Cs1 O1 3.159(3) . ?
Cs1 S1 3.6053(10) 5_566 ?
Cs1 S2 3.5528(11) . ?
Cs1 S2 3.5263(10) 5_576 ?
Cs1 S2 3.6428(11) 5_566 ?
Cs1 S1 3.7192(10) . ?

loop_
_geom_torsion_atom_site_label_1
_geom_torsion_atom_site_label_2
_geom_torsion_atom_site_label_3
_geom_torsion_atom_site_label_4
_geom_torsion
_geom_torsion_site_symmetry_1
_geom_torsion_site_symmetry_2
_geom_torsion_site_symmetry_3
_geom_torsion_site_symmetry_4
_geom_torsion_publ_flag
N1 C3 C4 C5 33.9(5) . . . . ?
N1 C3 C4 C9 -146.1(4) . . . . ?
C9 C4 C5 C6 0.4(6) . . . . ?
C3 C4 C5 C6 -179.6(4) . . . . ?
C4 C5 C6 C7 -0.8(7) . . . . ?
C4 C5 C6 Cs1 -67.1(4) . . . 6_575 ?
C5 C6 C7 C8 1.0(7) . . . . ?
Cs1 C6 C7 C8 82.3(4) 6_575 . . . ?
C5 C6 C7 Cs1 -81.3(4) . . . 6_575 ?
C6 C7 C8 C9 -0.8(7) . . . . ?
Cs1 C7 C8 C9 86.7(4) 6_575 . . . ?
C6 C7 C8 Cs1 -87.5(4) . . . 6_575 ?
C7 C8 C9 C4 0.5(7) . . . . ?
Cs1 C8 C9 C4 76.1(4) 6_575 . . . ?
C5 C4 C9 C8 -0.3(6) . . . . ?
C3 C4 C9 C8 179.8(4) . . . . ?
S1 C1 N1 C2 3.7(4) . . . . ?
S2 C1 N1 C2 -176.0(2) . . . . ?
Cs1 C1 N1 C2 98.9(4) . . . . ?
Cs1 C1 N1 C2 -85.0(5) 5_566 . . . ?
S1 C1 N1 C3 -173.6(3) . . . . ?
S2 C1 N1 C3 6.6(5) . . . . ?
Cs1 C1 N1 C3 -78.4(5) . . . . ?
Cs1 C1 N1 C3 97.6(5) 5_566 . . . ?
C2 C2 N1 C1 -90.0(5) 7_566 . . . ?
C2 C2 N1 C3 87.6(4) 7_566 . . . ?
C4 C3 N1 C1 -111.8(4) . . . . ?
C4 C3 N1 C2 70.7(4) . . . . ?
N1 C1 Cs1 O1B 17.2(6) . . . . ?
S1 C1 Cs1 O1B 130.2(4) . . . . ?
S2 C1 Cs1 O1B -88.5(4) . . . . ?
Cs1 C1 Cs1 O1B -160.7(4) 5_566 . . . ?
N1 C1 Cs1 O1 -109.9(4) . . . . ?
S1 C1 Cs1 O1 3.1(2) . . . . ?
S2 C1 Cs1 O1 144.44(12) . . . . ?
Cs1 C1 Cs1 O1 72.16(13) 5_566 . . . ?
N1 C1 Cs1 S1 152.4(4) . . . 5_566 ?
S1 C1 Cs1 S1 -94.62(11) . . . 5_566 ?
S2 C1 Cs1 S1 46.75(12) . . . 5_566 ?
Cs1 C1 Cs1 S1 -25.53(5) 5_566 . . 5_566 ?
N1 C1 Cs1 S2 105.6(4) . . . . ?
S1 C1 Cs1 S2 -141.4(2) . . . . ?
Cs1 C1 Cs1 S2 -72.28(10) 5_566 . . . ?
N1 C1 Cs1 C7 -9.6(4) . . . 6_576 ?
S1 C1 Cs1 C7 103.40(15) . . . 6_576 ?
S2 C1 Cs1 C7 -115.22(15) . . . 6_576 ?
Cs1 C1 Cs1 C7 172.50(11) 5_566 . . 6_576 ?
N1 C1 Cs1 S2 64.8(4) . . . 5_576 ?
S1 C1 Cs1 S2 177.79(10) . . . 5_576 ?
S2 C1 Cs1 S2 -40.83(12) . . . 5_576 ?
Cs1 C1 Cs1 S2 -113.11(4) 5_566 . . 5_576 ?
N1 C1 Cs1 C8 -32.4(4) . . . 6_576 ?
S1 C1 Cs1 C8 80.57(14) . . . 6_576 ?
S2 C1 Cs1 C8 -138.05(15) . . . 6_576 ?
Cs1 C1 Cs1 C8 149.67(10) 5_566 . . 6_576 ?
N1 C1 Cs1 S2 -157.6(4) . . . 5_566 ?
S1 C1 Cs1 S2 -44.55(12) . . . 5_566 ?
S2 C1 Cs1 S2 96.83(11) . . . 5_566 ?
Cs1 C1 Cs1 S2 24.55(5) 5_566 . . 5_566 ?
N1 C1 Cs1 S1 -113.0(4) . . . . ?
S2 C1 Cs1 S1 141.4(2) . . . . ?
Cs1 C1 Cs1 S1 69.10(10) 5_566 . . . ?
N1 C1 Cs1 C6 5.9(4) . . . 6_576 ?
S1 C1 Cs1 C6 118.93(13) . . . 6_576 ?
S2 C1 Cs1 C6 -99.70(13) . . . 6_576 ?
Cs1 C1 Cs1 C6 -171.98(8) 5_566 . . 6_576 ?
N1 C1 Cs1 C1 177.9(4) . . . 5_566 ?
S1 C1 Cs1 C1 -69.10(10) . . . 5_566 ?
S2 C1 Cs1 C1 72.28(10) . . . 5_566 ?
Cs1 C1 Cs1 C1 0.0 5_566 . . 5_566 ?
N1 C1 S1 Cs1 -147.2(3) . . . 5_566 ?
S2 C1 S1 Cs1 32.6(2) . . . 5_566 ?
Cs1 C1 S1 Cs1 73.07(2) . . . 5_566 ?
N1 C1 S1 Cs1 139.8(3) . . . . ?
S2 C1 S1 Cs1 -40.43(19) . . . . ?
Cs1 C1 S1 Cs1 -73.07(2) 5_566 . . . ?
O1B Cs1 S1 C1 -93.7(10) . . . . ?
O1 Cs1 S1 C1 -178.05(13) . . . . ?
S1 Cs1 S1 C1 93.06(12) 5_566 . . . ?
S2 Cs1 S1 C1 21.38(12) . . . . ?
C7 Cs1 S1 C1 -65.05(14) 6_576 . . . ?
S2 Cs1 S1 C1 -2.67(12) 5_576 . . . ?
C8 Cs1 S1 C1 -88.88(15) 6_576 . . . ?
S2 Cs1 S1 C1 136.82(12) 5_566 . . . ?
C6 Cs1 S1 C1 -58.09(13) 6_576 . . . ?
C1 Cs1 S1 C1 118.62(10) 5_566 . . . ?
O1B Cs1 S1 Cs1 173.2(9) . . . 5_566 ?
O1 Cs1 S1 Cs1 88.89(6) . . . 5_566 ?
S1 Cs1 S1 Cs1 0.0 5_566 . . 5_566 ?
S2 Cs1 S1 Cs1 -71.68(3) . . . 5_566 ?
C7 Cs1 S1 Cs1 -158.11(8) 6_576 . . 5_566 ?
S2 Cs1 S1 Cs1 -95.73(3) 5_576 . . 5_566 ?
C8 Cs1 S1 Cs1 178.06(9) 6_576 . . 5_566 ?
S2 Cs1 S1 Cs1 43.76(2) 5_566 . . 5_566 ?
C6 Cs1 S1 Cs1 -151.16(7) 6_576 . . 5_566 ?
C1 Cs1 S1 Cs1 -93.06(12) . . . 5_566 ?
C1 Cs1 S1 Cs1 25.56(5) 5_566 . . 5_566 ?
N1 C1 S2 Cs1 -137.6(3) . . . . ?
S1 C1 S2 Cs1 42.57(19) . . . . ?
Cs1 C1 S2 Cs1 74.81(2) 5_566 . . . ?
N1 C1 S2 Cs1 -32.9(4) . . . 5_576 ?
S1 C1 S2 Cs1 147.31(13) . . . 5_576 ?
Cs1 C1 S2 Cs1 104.75(14) . . . 5_576 ?
Cs1 C1 S2 Cs1 179.56(15) 5_566 . . 5_576 ?
N1 C1 S2 Cs1 147.6(3) . . . 5_566 ?
S1 C1 S2 Cs1 -32.24(19) . . . 5_566 ?
Cs1 C1 S2 Cs1 -74.81(2) . . . 5_566 ?
O1B Cs1 S2 C1 123.63(16) . . . . ?
O1 Cs1 S2 C1 -84.69(17) . . . . ?
S1 Cs1 S2 C1 -135.64(12) 5_566 . . . ?
C7 Cs1 S2 C1 55.14(14) 6_576 . . . ?
S2 Cs1 S2 C1 139.27(12) 5_576 . . . ?
C8 Cs1 S2 C1 38.54(14) 6_576 . . . ?
S2 Cs1 S2 C1 -89.89(11) 5_566 . . . ?
S1 Cs1 S2 C1 -21.09(11) . . . . ?
C6 Cs1 S2 C1 75.16(13) 6_576 . . . ?
C1 Cs1 S2 C1 -115.98(11) 5_566 . . . ?
O1B Cs1 S2 Cs1 -15.64(11) . . . 5_576 ?
O1 Cs1 S2 Cs1 136.05(12) . . . 5_576 ?
S1 Cs1 S2 Cs1 85.10(3) 5_566 . . 5_576 ?
C7 Cs1 S2 Cs1 -84.13(8) 6_576 . . 5_576 ?
S2 Cs1 S2 Cs1 0.0 5_576 . . 5_576 ?
C8 Cs1 S2 Cs1 -100.73(8) 6_576 . . 5_576 ?
S2 Cs1 S2 Cs1 130.84(3) 5_566 . . 5_576 ?
S1 Cs1 S2 Cs1 -160.35(4) . . . 5_576 ?
C6 Cs1 S2 Cs1 -64.10(7) 6_576 . . 5_576 ?
C1 Cs1 S2 Cs1 -139.27(12) . . . 5_576 ?
C1 Cs1 S2 Cs1 104.76(5) 5_566 . . 5_576 ?
O1B Cs1 S2 Cs1 -146.48(11) . . . 5_566 ?
O1 Cs1 S2 Cs1 5.21(12) . . . 5_566 ?
S1 Cs1 S2 Cs1 -45.745(19) 5_566 . . 5_566 ?
C7 Cs1 S2 Cs1 145.03(8) 6_576 . . 5_566 ?
S2 Cs1 S2 Cs1 -130.84(3) 5_576 . . 5_566 ?
C8 Cs1 S2 Cs1 128.43(7) 6_576 . . 5_566 ?
S2 Cs1 S2 Cs1 0.0 5_566 . . 5_566 ?
S1 Cs1 S2 Cs1 68.80(3) . . . 5_566 ?
C6 Cs1 S2 Cs1 165.06(7) 6_576 . . 5_566 ?
C1 Cs1 S2 Cs1 89.89(11) . . . 5_566 ?
C1 Cs1 S2 Cs1 -26.08(5) 5_566 . . 5_566 ?
O1B Cs1 O1 Cs1 0.0 . . . 2_556 ?
S1 Cs1 O1 Cs1 -106.17(2) 5_566 . . 2_556 ?
S2 Cs1 O1 Cs1 -158.11(12) . . . 2_556 ?
C7 Cs1 O1 Cs1 67.46(10) 6_576 . . 2_556 ?
S2 Cs1 O1 Cs1 -25.86(3) 5_576 . . 2_556 ?
C8 Cs1 O1 Cs1 80.43(7) 6_576 . . 2_556 ?
S2 Cs1 O1 Cs1 -152.09(3) 5_566 . . 2_556 ?
S1 Cs1 O1 Cs1 150.08(4) . . . 2_556 ?
C6 Cs1 O1 Cs1 44.10(8) 6_576 . . 2_556 ?
C1 Cs1 O1 Cs1 148.53(12) . . . 2_556 ?
C1 Cs1 O1 Cs1 -122.81(7) 5_566 . . 2_556 ?
O1 Cs1 O1B Cs1 0.0 . . . 2_556 ?
S1 Cs1 O1B Cs1 73.22(6) 5_566 . . 2_556 ?
S2 Cs1 O1B Cs1 169.97(9) . . . 2_556 ?
C7 Cs1 O1B Cs1 -126.82(8) 6_576 . . 2_556 ?
S2 Cs1 O1B Cs1 151.86(13) 5_576 . . 2_556 ?
C8 Cs1 O1B Cs1 -104.66(8) 6_576 . . 2_556 ?
S2 Cs1 O1B Cs1 24.62(7) 5_566 . . 2_556 ?
S1 Cs1 O1B Cs1 -100.2(9) . . . 2_556 ?
C6 Cs1 O1B Cs1 -138.34(12) 6_576 . . 2_556 ?
C1 Cs1 O1B Cs1 -149.9(3) . . . 2_556 ?
C1 Cs1 O1B Cs1 47.92(7) 5_566 . . 2_556 ?
